data_1530686
loop_
_publ_author_name
'Sandomirskii, P.A.'
'Simonov, M.A.'
'Belov, N.V.'

_publ_section_title
;
 Crystal structure of synthetic Mn-milarite K2 Mn5 (Si12 O30) (H2 O)
;
_journal_name_full 'Doklady Akademii Nauk SSSR'
_journal_page_first 1090
_journal_page_last 1093
_journal_volume 233
_journal_year 1977
_chemical_formula_sum 'H2 K2 Mn5 O31 Si12'
_chemical_name_systematic 'K2 Mn5 (Si12 O30) (H2 O)'
_space_group_IT_number 192
_symmetry_space_group_name_Hall '-P 6 2c'
_symmetry_space_group_name_H-M 'P 6/m c c'
_cell_angle_alpha 90
_cell_angle_beta 90
_cell_angle_gamma 120
_cell_formula_units_Z 2
_cell_length_a 10.457
_cell_length_b 10.457
_cell_length_c 14.238
_cell_volume 1348.323
_citation_journal_id_ASTM DANKAS
_cod_data_source_file Sandomirskii_DANKAS_1977_225.cif
_cod_data_source_block H2K2Mn5O31Si12
_cod_database_code 1530686

loop_
_symmetry_equiv_pos_as_xyz
x,y,z
x-y,x,z
-y,x-y,z
-x,-y,z
-x+y,-x,z
y,-x+y,z
-y,-x,-z+1/2
x-y,-y,-z+1/2
x,x-y,-z+1/2
y,x,-z+1/2
-x+y,y,-z+1/2
-x,-x+y,-z+1/2
-x,-y,-z
-x+y,-x,-z
y,-x+y,-z
x,y,-z
x-y,x,-z
-y,x-y,-z
y,x,z-1/2
-x+y,y,z-1/2
-x,-x+y,z-1/2
-y,-x,z-1/2
x-y,-y,z-1/2
x,x-y,z-1/2

loop_
_atom_site_label
_atom_site_type_symbol
_atom_site_fract_x
_atom_site_fract_y
_atom_site_fract_z
_atom_site_occupancy
_atom_site_U_iso_or_equiv
O4 O-2 0.156 0.4896 0.1644 1 0.0
O2 O-2 0.1209 0.364 0 1 0.0
K1 K+1 0 0 0.25 1 0.0
Si1 Si+4 0.1103 0.3396 0.1121 1 0.0
O1 O-2 0.33333 0.66667 0 0.5 0.0
Mn2 Mn+2 0.5 0 0.25 1 0.0
K2 K+1 0.33333 0.66667 0 0.5 0.0
O3 O-2 0.2136 0.2695 0.1403 1 0.0
Mn1 Mn+2 0.33333 0.66667 0.25 1 0.0
